data_4312337
loop_
_publ_author_name
'Rabindranath Pradhan'
'C\'edric Desplanches'
'Philippe Guionneau'
'Jean-Pascal Sutter'

_publ_section_title
;
 Octadecanuclear Cluster or 1D Polymer with [{ML}2Nb(CN)8]n Motifs as a
 Function of {ML} (M = Ni(II), n= 6; M = Mn(II), n= \\infty; L =
 Macrocycle)
;
_journal_name_full 'Inorganic Chemistry'
_journal_page_first 6607
_journal_page_last 6609
_journal_paper_doi 10.1021/ic034628x
_journal_volume 42
_journal_year 2003
_chemical_formula_sum 'C114 H147 N48 Nb3 Ni6 O10'
_chemical_formula_weight 2980.79
_chemical_name_systematic
;
 ?
;
_space_group_IT_number 148
_symmetry_cell_setting trigonal
_symmetry_space_group_name_Hall '-R 3'
_symmetry_space_group_name_H-M 'R -3 :H'
_atom_sites_solution_hydrogens geom
_atom_sites_solution_primary direct
_atom_sites_solution_secondary difmap
_audit_creation_method SHELXL-97
_cell_angle_alpha 90.000(5)
_cell_angle_beta 90.000(5)
_cell_angle_gamma 120.000(5)
_cell_formula_units_Z 6
_cell_length_a 33.233(10)
_cell_length_b 33.231(10)
_cell_length_c 25.275(5)
_cell_measurement_temperature 150(2)
_cell_volume 24173(11)
_computing_structure_refinement 'SHELXL-97 (Sheldrick, 1997)'
_diffrn_ambient_temperature 150(2)
_diffrn_measured_fraction_theta_full 0.721
_diffrn_measured_fraction_theta_max 0.721
_diffrn_radiation_monochromator graphite
_diffrn_radiation_source 'fine-focus sealed tube'
_diffrn_radiation_type MoK\a
_diffrn_radiation_wavelength 0.71069
_diffrn_reflns_av_R_equivalents 0.1426
_diffrn_reflns_av_sigmaI/netI 0.1703
_diffrn_reflns_limit_h_max 32
_diffrn_reflns_limit_h_min -32
_diffrn_reflns_limit_k_max 31
_diffrn_reflns_limit_k_min -32
_diffrn_reflns_limit_l_max 24
_diffrn_reflns_limit_l_min -22
_diffrn_reflns_number 8768
_diffrn_reflns_theta_full 20.81
_diffrn_reflns_theta_max 20.81
_diffrn_reflns_theta_min 3.44
_exptl_absorpt_coefficient_mu 0.950
_exptl_absorpt_correction_type semi-empirical
_exptl_absorpt_process_details scalepack
_exptl_crystal_colour orange
_exptl_crystal_density_diffrn 1.229
_exptl_crystal_density_method 'not measured'
_exptl_crystal_description needle
_exptl_crystal_F_000 9228
_exptl_crystal_size_max 0.60
_exptl_crystal_size_mid 0.05
_exptl_crystal_size_min 0.05
_refine_diff_density_max 1.094
_refine_diff_density_min -0.667
_refine_diff_density_rms 0.126
_refine_ls_extinction_method none
_refine_ls_goodness_of_fit_ref 1.017
_refine_ls_hydrogen_treatment mixed
_refine_ls_matrix_type full
_refine_ls_number_parameters 517
_refine_ls_number_reflns 4055
_refine_ls_number_restraints 0
_refine_ls_restrained_S_all 1.017
_refine_ls_R_factor_all 0.2026
_refine_ls_R_factor_gt 0.1125
_refine_ls_shift/su_max 0.000
_refine_ls_shift/su_mean 0.000
_refine_ls_structure_factor_coef Fsqd
_refine_ls_weighting_details 'calc w=1/[\s^2^(Fo^2^)+(0.1558P)^2^+1073.1527P] where P=(Fo^2^+2Fc^2^)/3'
_refine_ls_weighting_scheme calc
_refine_ls_wR_factor_gt 0.2649
_refine_ls_wR_factor_ref 0.3323
_reflns_number_gt 2194
_reflns_number_total 4055
_reflns_threshold_expression >2sigma(I)
_cod_data_source_file ic034628xsi20030606_082619_2.cif
_cod_data_source_block compound2[(NiL)12Nb6]
_cod_original_sg_symbol_H-M 'R -3'
_cod_database_code 4312337

loop_
_symmetry_equiv_pos_as_xyz
'x, y, z'
'-y, x-y, z'
'-x+y, -x, z'
'x+2/3, y+1/3, z+1/3'
'-y+2/3, x-y+1/3, z+1/3'
'-x+y+2/3, -x+1/3, z+1/3'
'x+1/3, y+2/3, z+2/3'
'-y+1/3, x-y+2/3, z+2/3'
'-x+y+1/3, -x+2/3, z+2/3'
'-x, -y, -z'
'y, -x+y, -z'
'x-y, x, -z'
'-x+2/3, -y+1/3, -z+1/3'
'y+2/3, -x+y+1/3, -z+1/3'
'x-y+2/3, x+1/3, -z+1/3'
'-x+1/3, -y+2/3, -z+2/3'
'y+1/3, -x+y+2/3, -z+2/3'
'x-y+1/3, x+2/3, -z+2/3'

loop_
_atom_site_label
_atom_site_type_symbol
_atom_site_fract_x
_atom_site_fract_y
_atom_site_fract_z
_atom_site_U_iso_or_equiv
_atom_site_adp_type
_atom_site_occupancy
_atom_site_symmetry_multiplicity
_atom_site_calc_flag
_atom_site_refinement_flags
_atom_site_disorder_assembly
_atom_site_disorder_group
Nb1 Nb 0.37868(8) 0.90888(8) 0.30482(9) 0.0578(9) Uani 1 1 d . . .
Ni2 Ni 0.39242(10) 1.01012(11) 0.47739(12) 0.0594(11) Uani 1 1 d . . .
Ni1 Ni 0.46189(11) 0.91252(12) 0.12781(13) 0.0671(12) Uani 1 1 d . . .
N9 N 0.3357(7) 0.9786(7) 0.2725(7) 0.059(6) Uani 1 1 d . . .
N5 N 0.3980(6) 0.9728(7) 0.4157(9) 0.057(6) Uani 1 1 d . . .
O1 O 0.3815 1.0516 0.5378 0.066 Uani 1 1 d . . .
N15 N 0.5068(6) 0.9807(8) 0.1471(10) 0.068(6) Uani 1 1 d . . .
N10 N 0.4676(8) 0.8975(7) 0.3549(8) 0.072(7) Uani 1 1 d . . .
C12 C 0.4744(9) 1.0943(11) 0.4297(12) 0.086(9) Uani 1 1 d . . .
H12A H 0.4854 1.0843 0.3987 0.030 Uiso 1 1 calc R . .
H12B H 0.5007 1.1241 0.4423 0.030 Uiso 1 1 calc R . .
N1 N 0.3614(8) 1.0346(8) 0.4278(8) 0.073(6) Uani 1 1 d . . .
H1 H 0.3553 1.0540 0.4487 0.030 Uiso 1 1 calc R . .
C29 C 0.4004(10) 0.8671(14) 0.0434(17) 0.088(12) Uani 1 1 d . . .
C38 C 0.3944(10) 0.9555(12) 0.5596(12) 0.066(8) Uani 1 1 d . . .
C36 C 0.5343(10) 1.0601(11) 0.1211(10) 0.087(10) Uani 1 1 d . . .
H36A H 0.5544 1.0676 0.1522 0.030 Uiso 1 1 calc R . .
H36B H 0.5144 1.0739 0.1252 0.030 Uiso 1 1 calc R . .
H36C H 0.5534 1.0725 0.0893 0.030 Uiso 1 1 calc R . .
C10 C 0.4882(9) 1.0575(9) 0.5025(11) 0.057(8) Uani 1 1 d . . .
N6 N 0.3698(9) 0.8034(10) 0.2750(10) 0.105(9) Uani 1 1 d . . .
C9 C 0.4659(8) 1.0177(7) 0.5393(7) 0.023 Uiso 1 1 d . . .
C11 C 0.5401(8) 1.0908(9) 0.5084(11) 0.089(10) Uani 1 1 d . . .
H11A H 0.5503 1.1152 0.4815 0.030 Uiso 1 1 calc R . .
H11B H 0.5568 1.0737 0.5037 0.030 Uiso 1 1 calc R . .
H11C H 0.5465 1.1048 0.5437 0.030 Uiso 1 1 calc R . .
N14 N 0.4495(10) 0.9446(11) 0.0704(10) 0.077(7) Uani 1 1 d . . .
C15 C 0.3919(8) 0.9515(9) 0.3798(10) 0.055(7) Uani 1 1 d . . .
N2 N 0.4621(8) 1.0607(7) 0.4704(10) 0.068(7) Uani 1 1 d . . .
C3 C 0.2926(10) 0.9346(9) 0.4845(11) 0.075(8) Uani 1 1 d . . .
H3A H 0.2690 0.9203 0.5128 0.030 Uiso 1 1 calc R . .
H3B H 0.2873 0.9097 0.4590 0.030 Uiso 1 1 calc R . .
N11 N 0.4725(8) 1.0137(8) 0.2829(8) 0.068(7) Uani 1 1 d . . .
C19 C 0.3973(8) 0.9129(8) 0.2175(12) 0.052(7) Uani 1 1 d . . .
N4 N 0.3365(7) 0.9516(7) 0.5069(9) 0.056(6) Uani 1 1 d . . .
N16 N 0.4105(7) 0.9142(7) 0.1746(9) 0.065(7) Uani 1 1 d . . .
C30 C 0.4165(12) 0.9181(14) 0.0357(14) 0.079(9) Uani 1 1 d . . .
C24 C 0.5406(9) 0.9925(10) 0.1874(12) 0.085(9) Uani 1 1 d . . .
H24A H 0.5468 1.0220 0.2039 0.030 Uiso 1 1 calc R . .
H24B H 0.5699 0.9978 0.1709 0.030 Uiso 1 1 calc R . .
N3 N 0.4222(7) 0.9907(8) 0.5316(8) 0.057(6) Uani 1 1 d . . .
N12 N 0.4716(9) 0.8799(10) 0.1907(9) 0.088(7) Uani 1 1 d . . .
H12 H 0.4500 0.8772 0.2160 0.030 Uiso 1 1 calc R . .
N13 N 0.4120(9) 0.8550(10) 0.0862(10) 0.081(8) Uani 1 1 d . . .
C37 C 0.3705(11) 0.8348(11) 0.0053(14) 0.115(12) Uani 1 1 d . . .
H37A H 0.3632 0.8034 0.0156 0.030 Uiso 1 1 calc R . .
H37B H 0.3860 0.8424 -0.0293 0.030 Uiso 1 1 calc R . .
H37C H 0.3418 0.8362 0.0031 0.030 Uiso 1 1 calc R . .
C27 C 0.4107(11) 0.8033(10) 0.1546(11) 0.082(9) Uani 1 1 d . . .
H27A H 0.4003 0.7701 0.1610 0.030 Uiso 1 1 calc R . .
H27B H 0.3897 0.8106 0.1750 0.030 Uiso 1 1 calc R . .
C34 C 0.4727(11) 0.9908(14) 0.0707(12) 0.073(9) Uani 1 1 d . . .
C20 C 0.3528(9) 0.9570(10) 0.2844(9) 0.057(8) Uani 1 1 d . . .
C33 C 0.4599(10) 1.0132(12) 0.0341(14) 0.077(9) Uani 1 1 d . . .
H33 H 0.4740 1.0461 0.0347 0.030 Uiso 1 1 calc R . .
C13 C 0.4362(11) 1.1030(10) 0.4116(11) 0.095(10) Uani 1 1 d . . .
H13A H 0.4500 1.1284 0.3852 0.030 Uiso 1 1 calc R . .
H13B H 0.4272 1.1151 0.4425 0.030 Uiso 1 1 calc R . .
C32 C 0.4274(13) 0.9883(15) -0.0027(13) 0.084(9) Uani 1 1 d . . .
H32 H 0.4203 1.0042 -0.0290 0.030 Uiso 1 1 calc R . .
C4 C 0.3108(9) 0.8844(9) 0.5650(11) 0.085(9) Uani 1 1 d . . .
H4A H 0.2805 0.8733 0.5482 0.030 Uiso 1 1 calc R . .
H4B H 0.3082 0.8883 0.6031 0.030 Uiso 1 1 calc R . .
H4C H 0.3211 0.8618 0.5593 0.030 Uiso 1 1 calc R . .
C17 C 0.3078(11) 0.8678(10) 0.2686(12) 0.073(9) Uani 1 1 d . . .
C8 C 0.4870(12) 1.0064(14) 0.5792(13) 0.098(12) Uani 1 1 d . . .
H8 H 0.5195 1.0243 0.5851 0.030 Uiso 1 1 calc R . .
C21 C 0.4381(9) 0.9024(9) 0.3390(10) 0.063(8) Uani 1 1 d . . .
C31 C 0.4045(12) 0.9409(16) -0.0032(12) 0.091(10) Uani 1 1 d . . .
H31 H 0.3813 0.9238 -0.0288 0.030 Uiso 1 1 calc R . .
C23 C 0.5264(11) 0.9544(11) 0.2326(12) 0.096(10) Uani 1 1 d . . .
H23A H 0.5515 0.9671 0.2594 0.030 Uiso 1 1 calc R . .
H23B H 0.4981 0.9508 0.2500 0.030 Uiso 1 1 calc R . .
C25 C 0.5168(12) 0.9045(13) 0.2173(11) 0.102(11) Uani 1 1 d . . .
H25A H 0.5415 0.9068 0.1935 0.030 Uiso 1 1 calc R . .
H25B H 0.5165 0.8873 0.2496 0.030 Uiso 1 1 calc R . .
C18 C 0.3706(10) 0.8387(11) 0.2856(11) 0.081(10) Uani 1 1 d . . .
C5 C 0.3452(11) 0.9300(9) 0.5414(11) 0.062(8) Uani 1 1 d . . .
C2 C 0.2853(9) 0.9703(10) 0.4563(11) 0.079(9) Uani 1 1 d . . .
H2A H 0.2871 0.9927 0.4834 0.030 Uiso 1 1 calc R . .
H2B H 0.2531 0.9542 0.4427 0.030 Uiso 1 1 calc R . .
N8 N 0.3087(10) 0.8397(9) 0.4032(12) 0.110(10) Uani 1 1 d . . .
C14 C 0.3911(10) 1.0638(10) 0.3874(11) 0.082(9) Uani 1 1 d . . .
H14A H 0.3752 1.0773 0.3672 0.030 Uiso 1 1 calc R . .
H14B H 0.3986 1.0453 0.3627 0.030 Uiso 1 1 calc R . .
N7 N 0.2745(9) 0.8459(7) 0.2480(8) 0.074(7) Uani 1 1 d . . .
C26 C 0.4604(10) 0.8323(13) 0.1793(12) 0.097(10) Uani 1 1 d . . .
H26A H 0.4620 0.8173 0.2124 0.030 Uiso 1 1 calc R . .
H26B H 0.4837 0.8329 0.1544 0.030 Uiso 1 1 calc R . .
C35 C 0.5047(10) 1.0088(11) 0.1163(12) 0.067(8) Uani 1 1 d . . .
C16 C 0.3316(11) 0.8608(11) 0.3704(13) 0.086(10) Uani 1 1 d . . .
C6 C 0.4128(12) 0.9427(11) 0.5993(12) 0.080(9) Uani 1 1 d . . .
H6 H 0.3931 0.9158 0.6193 0.030 Uiso 1 1 calc R . .
C22 C 0.4422(10) 0.9790(10) 0.2896(11) 0.065(8) Uani 1 1 d . . .
C28 C 0.4031(10) 0.8085(12) 0.0963(14) 0.103(11) Uani 1 1 d . . .
H28A H 0.4242 0.8023 0.0746 0.030 Uiso 1 1 calc R . .
H28B H 0.3707 0.7856 0.0863 0.030 Uiso 1 1 calc R . .
C1 C 0.3166(10) 0.9986(9) 0.4108(10) 0.068(8) Uani 1 1 d . . .
H1A H 0.3206 0.9775 0.3865 0.030 Uiso 1 1 calc R . .
H1B H 0.3012 1.0127 0.3907 0.030 Uiso 1 1 calc R . .
C7 C 0.4580(15) 0.9667(14) 0.6114(12) 0.093(11) Uani 1 1 d . . .
H7 H 0.4703 0.9579 0.6401 0.030 Uiso 1 1 calc R . .
O2 O 0.4660(5) 1.1131(6) 0.5836(7) 0.083(6) Uani 1 1 d . . .
O3 O 0.5237 1.1955 0.5361 0.050 Uiso 0.50 1 d P . .
O4 O 0.4467 0.8904 0.7212 0.086 Uiso 0.50 1 d P . .
O5 O 0.3623 0.7250 0.3225 0.059 Uiso 0.33 1 d P . .
H5O H 0.4496 0.8994 0.7450 0.030 Uiso 0.50 1 d P . .
H4O H 0.4556 0.8998 0.6923 0.030 Uiso 0.50 1 d P . .
H1O H 0.4153 1.0700 0.5466 0.030 Uiso 1 1 d . . .
H2OB H 0.4368 1.1100 0.5937 0.030 Uiso 1 1 d . . .
H2OA H 0.4763 1.1136 0.6209 0.030 Uiso 1 1 d . . .
H2O H 0.3652 1.0640 0.5566 0.030 Uiso 1 1 d . . .

loop_
_atom_site_aniso_label
_atom_site_aniso_U_11
_atom_site_aniso_U_22
_atom_site_aniso_U_33
_atom_site_aniso_U_23
_atom_site_aniso_U_13
_atom_site_aniso_U_12
Nb1 0.0597(17) 0.0648(18) 0.0438(16) -0.0034(12) -0.0041(12) 0.0273(14)
Ni2 0.056(2) 0.072(2) 0.049(2) -0.0082(17) -0.0049(17) 0.0314(19)
Ni1 0.065(2) 0.093(3) 0.055(2) -0.0046(19) 0.0022(18) 0.049(2)
N9 0.050(14) 0.073(16) 0.037(14) 0.000(11) 0.024(11) 0.018(12)
N5 0.045(13) 0.074(16) 0.046(17) -0.015(12) -0.004(11) 0.025(12)
O1 0.045 0.092 0.066 -0.005 -0.003 0.038
N15 0.030(14) 0.099(19) 0.068(18) 0.008(15) 0.000(13) 0.028(13)
N10 0.081(18) 0.072(15) 0.078(17) -0.011(12) -0.018(13) 0.049(15)
C12 0.05(2) 0.11(3) 0.08(2) -0.02(2) 0.011(18) 0.03(2)
N1 0.056(16) 0.095(18) 0.071(17) 0.006(15) 0.012(14) 0.040(15)
C29 0.06(2) 0.11(3) 0.09(3) -0.07(3) -0.02(2) 0.04(2)
C38 0.03(2) 0.12(3) 0.05(2) -0.007(19) -0.007(17) 0.03(2)
C36 0.09(2) 0.15(3) 0.05(2) 0.015(19) 0.038(16) 0.08(2)
C10 0.036(19) 0.07(2) 0.07(2) -0.026(16) 0.004(15) 0.028(17)
N6 0.12(2) 0.09(2) 0.09(2) 0.003(17) -0.023(16) 0.034(19)
C11 0.05(2) 0.09(2) 0.10(2) -0.025(18) 0.033(16) 0.014(18)
N14 0.077(19) 0.060(19) 0.08(2) 0.015(16) 0.017(16) 0.025(16)
C15 0.068(18) 0.08(2) 0.022(18) -0.009(14) -0.023(14) 0.035(16)
N2 0.046(16) 0.057(15) 0.069(18) 0.022(13) 0.018(13) 0.001(12)
C3 0.07(2) 0.08(2) 0.07(2) 0.013(17) 0.009(17) 0.039(19)
N11 0.077(18) 0.050(16) 0.073(17) -0.004(14) -0.012(14) 0.028(14)
C19 0.042(16) 0.045(16) 0.08(2) -0.009(15) -0.009(15) 0.026(13)
N4 0.047(15) 0.058(15) 0.068(17) -0.009(13) -0.004(12) 0.031(13)
N16 0.074(16) 0.086(16) 0.041(15) -0.026(13) 0.001(12) 0.043(13)
C30 0.07(2) 0.11(3) 0.08(3) -0.01(2) 0.01(2) 0.06(2)
C24 0.043(18) 0.11(3) 0.11(3) -0.01(2) -0.006(19) 0.042(18)
N3 0.028(15) 0.070(15) 0.063(16) -0.004(13) 0.008(12) 0.017(12)
N12 0.08(2) 0.12(2) 0.083(19) -0.008(16) -0.003(15) 0.058(18)
N13 0.094(19) 0.11(2) 0.042(18) -0.021(16) 0.000(14) 0.055(18)
C37 0.14(3) 0.11(3) 0.13(3) 0.04(3) 0.02(3) 0.09(3)
C27 0.12(3) 0.11(2) 0.06(2) 0.001(18) 0.011(19) 0.09(2)
C34 0.08(2) 0.12(3) 0.06(2) 0.00(2) 0.029(19) 0.08(3)
C20 0.063(19) 0.09(2) 0.040(17) -0.013(14) -0.023(13) 0.058(18)
C33 0.05(2) 0.12(3) 0.09(3) -0.02(2) -0.001(18) 0.06(2)
C13 0.08(2) 0.10(3) 0.07(2) 0.048(19) 0.035(19) 0.02(2)
C32 0.10(3) 0.12(3) 0.07(3) 0.01(2) 0.02(2) 0.08(3)
C4 0.056(19) 0.10(2) 0.11(2) -0.01(2) -0.038(18) 0.05(2)
C17 0.07(2) 0.07(2) 0.07(2) -0.015(17) 0.004(17) 0.030(19)
C8 0.10(3) 0.18(4) 0.08(3) -0.08(3) -0.07(2) 0.12(3)
C21 0.059(19) 0.08(2) 0.07(2) 0.012(15) -0.002(15) 0.051(17)
C31 0.10(3) 0.14(4) 0.08(3) -0.01(2) -0.022(19) 0.09(3)
C23 0.10(2) 0.12(3) 0.10(3) 0.00(2) 0.003(19) 0.07(2)
C25 0.12(3) 0.18(4) 0.05(2) 0.00(2) 0.01(2) 0.10(3)
C18 0.08(2) 0.08(2) 0.07(2) -0.030(19) -0.026(16) 0.03(2)
C5 0.09(3) 0.04(2) 0.07(2) 0.016(15) 0.025(19) 0.042(19)
C2 0.043(18) 0.10(2) 0.08(2) -0.040(19) -0.038(17) 0.027(18)
N8 0.11(2) 0.09(2) 0.10(3) 0.025(17) 0.010(18) 0.024(18)
C14 0.06(2) 0.08(2) 0.09(2) 0.007(19) 0.037(19) 0.024(18)
N7 0.10(2) 0.043(15) 0.057(17) -0.004(12) -0.016(15) 0.023(15)
C26 0.08(3) 0.16(4) 0.07(2) 0.02(2) 0.013(18) 0.07(2)
C35 0.08(2) 0.07(2) 0.04(2) -0.011(17) -0.010(17) 0.03(2)
C16 0.09(3) 0.09(3) 0.08(3) 0.001(19) 0.018(19) 0.04(2)
C6 0.07(2) 0.10(2) 0.06(2) -0.003(18) 0.003(19) 0.03(2)
C22 0.07(2) 0.039(19) 0.08(2) -0.018(17) -0.006(17) 0.020(16)
C28 0.08(2) 0.11(3) 0.12(3) -0.07(2) 0.00(2) 0.05(2)
C1 0.07(2) 0.08(2) 0.05(2) -0.010(17) 0.006(17) 0.038(19)
C7 0.14(4) 0.14(3) 0.03(2) -0.01(2) -0.01(2) 0.09(3)
O2 0.064(12) 0.108(14) 0.088(14) -0.042(11) -0.018(10) 0.051(11)

loop_
_atom_type_symbol
_atom_type_description
_atom_type_scat_dispersion_real
_atom_type_scat_dispersion_imag
_atom_type_scat_source
C C 0.0033 0.0016 'International Tables Vol C Tables 4.2.6.8 and 6.1.1.4'
H H 0.0000 0.0000 'International Tables Vol C Tables 4.2.6.8 and 6.1.1.4'
N N 0.0061 0.0033 'International Tables Vol C Tables 4.2.6.8 and 6.1.1.4'
O O 0.0106 0.0060 'International Tables Vol C Tables 4.2.6.8 and 6.1.1.4'
Ni Ni 0.3393 1.1124 'International Tables Vol C Tables 4.2.6.8 and 6.1.1.4'
Nb Nb -2.0727 0.6215 'International Tables Vol C Tables 4.2.6.8 and 6.1.1.4'

loop_
_geom_angle_atom_site_label_1
_geom_angle_atom_site_label_2
_geom_angle_atom_site_label_3
_geom_angle
_geom_angle_site_symmetry_1
_geom_angle_site_symmetry_3
_geom_angle_publ_flag
C20 Nb1 C17 71.1(10) . . ?
C20 Nb1 C22 73.5(9) . . ?
C17 Nb1 C22 135.5(10) . . ?
C20 Nb1 C21 145.8(9) . . ?
C17 Nb1 C21 143.0(10) . . ?
C22 Nb1 C21 75.7(10) . . ?
C20 Nb1 C18 143.3(9) . . ?
C17 Nb1 C18 74.8(10) . . ?
C22 Nb1 C18 126.4(10) . . ?
C21 Nb1 C18 69.1(10) . . ?
C20 Nb1 C15 76.7(8) . . ?
C17 Nb1 C15 122.4(9) . . ?
C22 Nb1 C15 73.1(9) . . ?
C21 Nb1 C15 80.5(9) . . ?
C18 Nb1 C15 135.0(9) . . ?
C20 Nb1 C19 85.6(8) . . ?
C17 Nb1 C19 79.2(9) . . ?
C22 Nb1 C19 71.8(9) . . ?
C21 Nb1 C19 98.7(8) . . ?
C18 Nb1 C19 75.0(9) . . ?
C15 Nb1 C19 144.0(9) . . ?
C20 Nb1 C16 107.2(10) . . ?
C17 Nb1 C16 74.3(11) . . ?
C22 Nb1 C16 143.3(10) . . ?
C21 Nb1 C16 88.9(10) . . ?
C18 Nb1 C16 75.5(11) . . ?
C15 Nb1 C16 71.5(10) . . ?
C19 Nb1 C16 144.4(10) . . ?
N3 Ni2 N1 173.8(8) . . ?
N3 Ni2 N4 78.5(9) . . ?
N1 Ni2 N4 101.8(10) . . ?
N3 Ni2 N5 96.7(8) . . ?
N1 Ni2 N5 89.5(8) . . ?
N4 Ni2 N5 91.0(8) . . ?
N3 Ni2 N2 77.7(10) . . ?
N1 Ni2 N2 101.9(10) . . ?
N4 Ni2 N2 156.2(11) . . ?
N5 Ni2 N2 91.3(8) . . ?
N3 Ni2 O1 89.4(5) . . ?
N1 Ni2 O1 84.4(6) . . ?
N4 Ni2 O1 89.2(5) . . ?
N5 Ni2 O1 173.8(6) . . ?
N2 Ni2 O1 91.0(6) . . ?
N14 Ni1 N12 176.0(10) . . ?
N14 Ni1 N15 79.1(12) . . ?
N12 Ni1 N15 100.4(11) . . ?
N14 Ni1 N13 80.7(13) . . ?
N12 Ni1 N13 99.8(12) . . ?
N15 Ni1 N13 159.7(12) . . ?
N14 Ni1 N16 90.4(9) . . ?
N12 Ni1 N16 85.5(9) . . ?
N15 Ni1 N16 89.4(8) . . ?
N13 Ni1 N16 91.4(8) . . ?
N14 Ni1 N7 95.0(9) . 14_455 ?
N12 Ni1 N7 89.0(9) . 14_455 ?
N15 Ni1 N7 94.0(8) . 14_455 ?
N13 Ni1 N7 87.1(9) . 14_455 ?
N16 Ni1 N7 174.0(9) . 14_455 ?
C15 N5 Ni2 165(2) . . ?
C35 N15 C24 125(3) . . ?
C35 N15 Ni1 113(2) . . ?
C24 N15 Ni1 121(2) . . ?
N2 C12 C13 116(2) . . ?
C14 N1 C1 116(2) . . ?
C14 N1 Ni2 113.5(17) . . ?
C1 N1 Ni2 111.9(17) . . ?
N13 C29 C37 123(4) . . ?
N13 C29 C30 118(3) . . ?
C37 C29 C30 119(4) . . ?
N3 C38 C6 117(3) . . ?
N3 C38 C5 116(3) . . ?
C6 C38 C5 126(3) . . ?
N2 C10 C9 116(2) . . ?
N2 C10 C11 126(3) . . ?
C9 C10 C11 118(3) . . ?
N3 C9 C8 118(3) . . ?
N3 C9 C10 115(2) . . ?
C8 C9 C10 127(3) . . ?
C34 N14 C30 125(3) . . ?
C34 N14 Ni1 118(3) . . ?
C30 N14 Ni1 117(2) . . ?
N5 C15 Nb1 178(2) . . ?
C10 N2 C12 127(2) . . ?
C10 N2 Ni2 115.0(19) . . ?
C12 N2 Ni2 118(2) . . ?
N4 C3 C2 115(2) . . ?
N16 C19 Nb1 173(2) . . ?
C5 N4 C3 123(2) . . ?
C5 N4 Ni2 116.1(19) . . ?
C3 N4 Ni2 120.5(18) . . ?
C19 N16 Ni1 145(2) . . ?
N14 C30 C31 117(3) . . ?
N14 C30 C29 111(3) . . ?
C31 C30 C29 131(4) . . ?
N15 C24 C23 115(2) . . ?
C38 N3 C9 127(2) . . ?
C38 N3 Ni2 115.4(18) . . ?
C9 N3 Ni2 116.8(18) . . ?
C26 N12 C25 109(2) . . ?
C26 N12 Ni1 113.5(19) . . ?
C25 N12 Ni1 117(2) . . ?
C29 N13 C28 124(3) . . ?
C29 N13 Ni1 111(2) . . ?
C28 N13 Ni1 122(2) . . ?
C28 C27 C26 120(2) . . ?
N14 C34 C33 117(3) . . ?
N14 C34 C35 111(3) . . ?
C33 C34 C35 131(4) . . ?
N9 C20 Nb1 174(2) . . ?
C32 C33 C34 120(3) . . ?
C12 C13 C14 121(3) . . ?
C33 C32 C31 122(3) . . ?
N7 C17 Nb1 174(3) . . ?
C9 C8 C7 118(3) . . ?
N10 C21 Nb1 177(2) . . ?
C32 C31 C30 118(3) . . ?
C25 C23 C24 119(2) . . ?
N12 C25 C23 108(2) . . ?
N6 C18 Nb1 175(3) . . ?
N4 C5 C38 113(3) . . ?
N4 C5 C4 125(3) . . ?
C38 C5 C4 121(3) . . ?
C3 C2 C1 121(2) . . ?
N1 C14 C13 110(2) . . ?
C17 N7 Ni1 169(3) . 15 ?
N12 C26 C27 112(3) . . ?
N15 C35 C34 119(3) . . ?
N15 C35 C36 124(3) . . ?
C34 C35 C36 117(3) . . ?
N8 C16 Nb1 176(3) . . ?
C7 C6 C38 122(3) . . ?
N11 C22 Nb1 178(3) . . ?
N13 C28 C27 110(2) . . ?
N1 C1 C2 113(2) . . ?
C6 C7 C8 117(3) . . ?

loop_
_geom_bond_atom_site_label_1
_geom_bond_atom_site_label_2
_geom_bond_distance
_geom_bond_site_symmetry_2
_geom_bond_publ_flag
Nb1 C20 2.22(3) . ?
Nb1 C17 2.24(3) . ?
Nb1 C22 2.26(3) . ?
Nb1 C21 2.26(3) . ?
Nb1 C18 2.26(3) . ?
Nb1 C15 2.27(3) . ?
Nb1 C19 2.28(3) . ?
Nb1 C16 2.29(3) . ?
Ni2 N3 1.98(2) . ?
Ni2 N1 2.04(2) . ?
Ni2 N4 2.04(2) . ?
Ni2 N5 2.06(2) . ?
Ni2 N2 2.08(2) . ?
Ni2 O1 2.206(3) . ?
Ni1 N14 1.96(2) . ?
Ni1 N12 2.04(2) . ?
Ni1 N15 2.05(2) . ?
Ni1 N13 2.08(3) . ?
Ni1 N16 2.10(2) . ?
Ni1 N7 2.12(2) 14_455 ?
N9 C20 1.16(2) . ?
N5 C15 1.10(2) . ?
N15 C35 1.24(3) . ?
N15 C24 1.42(3) . ?
N10 C21 1.14(2) . ?
C12 N2 1.42(3) . ?
C12 C13 1.51(3) . ?
N1 C14 1.41(3) . ?
N1 C1 1.43(3) . ?
C29 N13 1.28(4) . ?
C29 C37 1.42(4) . ?
C29 C30 1.51(4) . ?
C38 N3 1.28(3) . ?
C38 C6 1.35(4) . ?
C38 C5 1.49(4) . ?
C36 C35 1.49(3) . ?
C10 N2 1.23(3) . ?
C10 C9 1.48(3) . ?
C10 C11 1.52(3) . ?
N6 C18 1.19(3) . ?
C9 N3 1.28(2) . ?
C9 C8 1.38(3) . ?
N14 C34 1.33(3) . ?
N14 C30 1.34(3) . ?
C3 N4 1.40(3) . ?
C3 C2 1.50(3) . ?
N11 C22 1.10(3) . ?
C19 N16 1.16(3) . ?
N4 C5 1.25(3) . ?
C30 C31 1.41(4) . ?
C24 C23 1.59(4) . ?
N12 C26 1.46(3) . ?
N12 C25 1.47(3) . ?
N13 C28 1.45(3) . ?
C27 C28 1.52(3) . ?
C27 C26 1.56(4) . ?
C34 C33 1.38(4) . ?
C34 C35 1.48(4) . ?
C33 C32 1.35(4) . ?
C13 C14 1.54(3) . ?
C32 C31 1.36(4) . ?
C4 C5 1.49(3) . ?
C17 N7 1.10(3) . ?
C8 C7 1.43(4) . ?
C23 C25 1.57(4) . ?
C2 C1 1.52(3) . ?
N8 C16 1.11(3) . ?
N7 Ni1 2.12(2) 15 ?
C6 C7 1.33(4) . ?

loop_
_geom_torsion_atom_site_label_1
_geom_torsion_atom_site_label_2
_geom_torsion_atom_site_label_3
_geom_torsion_atom_site_label_4
_geom_torsion
_geom_torsion_site_symmetry_1
_geom_torsion_site_symmetry_2
_geom_torsion_site_symmetry_3
_geom_torsion_site_symmetry_4
_geom_torsion_publ_flag
N3 Ni2 N5 C15 143(9) . . . . ?
N1 Ni2 N5 C15 -38(9) . . . . ?
N4 Ni2 N5 C15 64(9) . . . . ?
N2 Ni2 N5 C15 -139(9) . . . . ?
O1 Ni2 N5 C15 -27(13) . . . . ?
N14 Ni1 N15 C35 2(2) . . . . ?
N12 Ni1 N15 C35 -174(2) . . . . ?
N13 Ni1 N15 C35 3(4) . . . . ?
N16 Ni1 N15 C35 -89(2) . . . . ?
N7 Ni1 N15 C35 96(2) 14_455 . . . ?
N14 Ni1 N15 C24 -170(2) . . . . ?
N12 Ni1 N15 C24 14(2) . . . . ?
N13 Ni1 N15 C24 -169(2) . . . . ?
N16 Ni1 N15 C24 99.1(19) . . . . ?
N7 Ni1 N15 C24 -76.1(19) 14_455 . . . ?
N3 Ni2 N1 C14 111(9) . . . . ?
N4 Ni2 N1 C14 -156.9(18) . . . . ?
N5 Ni2 N1 C14 -66.0(19) . . . . ?
N2 Ni2 N1 C14 25(2) . . . . ?
O1 Ni2 N1 C14 115.1(18) . . . . ?
N3 Ni2 N1 C1 -116(9) . . . . ?
N4 Ni2 N1 C1 -23.6(18) . . . . ?
N5 Ni2 N1 C1 67.3(17) . . . . ?
N2 Ni2 N1 C1 158.6(16) . . . . ?
O1 Ni2 N1 C1 -111.6(16) . . . . ?
N2 C10 C9 N3 2(3) . . . . ?
C11 C10 C9 N3 -179.0(19) . . . . ?
N2 C10 C9 C8 -179(2) . . . . ?
C11 C10 C9 C8 -1(3) . . . . ?
N12 Ni1 N14 C34 82(19) . . . . ?
N15 Ni1 N14 C34 -1.2(19) . . . . ?
N13 Ni1 N14 C34 179(2) . . . . ?
N16 Ni1 N14 C34 88.1(19) . . . . ?
N7 Ni1 N14 C34 -94(2) 14_455 . . . ?
N12 Ni1 N14 C30 -94(19) . . . . ?
N15 Ni1 N14 C30 -178(2) . . . . ?
N13 Ni1 N14 C30 3(2) . . . . ?
N16 Ni1 N14 C30 -88(2) . . . . ?
N7 Ni1 N14 C30 89(2) 14_455 . . . ?
Ni2 N5 C15 Nb1 47(100) . . . . ?
C20 Nb1 C15 N5 -7(100) . . . . ?
C17 Nb1 C15 N5 -64(100) . . . . ?
C22 Nb1 C15 N5 70(100) . . . . ?
C21 Nb1 C15 N5 148(100) . . . . ?
C18 Nb1 C15 N5 -165(100) . . . . ?
C19 Nb1 C15 N5 56(100) . . . . ?
C16 Nb1 C15 N5 -120(100) . . . . ?
C9 C10 N2 C12 -178(2) . . . . ?
C11 C10 N2 C12 4(4) . . . . ?
C9 C10 N2 Ni2 2(3) . . . . ?
C11 C10 N2 Ni2 -176.8(17) . . . . ?
C13 C12 N2 C10 -156(3) . . . . ?
C13 C12 N2 Ni2 25(3) . . . . ?
N3 Ni2 N2 C10 -3.4(19) . . . . ?
N1 Ni2 N2 C10 170.3(19) . . . . ?
N4 Ni2 N2 C10 -5(3) . . . . ?
N5 Ni2 N2 C10 -100(2) . . . . ?
O1 Ni2 N2 C10 85.8(19) . . . . ?
N3 Ni2 N2 C12 176(2) . . . . ?
N1 Ni2 N2 C12 -10(2) . . . . ?
N4 Ni2 N2 C12 174.8(18) . . . . ?
N5 Ni2 N2 C12 79.4(19) . . . . ?
O1 Ni2 N2 C12 -94.8(18) . . . . ?
C20 Nb1 C19 N16 151(17) . . . . ?
C17 Nb1 C19 N16 -138(17) . . . . ?
C22 Nb1 C19 N16 77(17) . . . . ?
C21 Nb1 C19 N16 5(17) . . . . ?
C18 Nb1 C19 N16 -61(17) . . . . ?
C15 Nb1 C19 N16 91(17) . . . . ?
C16 Nb1 C19 N16 -96(17) . . . . ?
C2 C3 N4 C5 163(2) . . . . ?
C2 C3 N4 Ni2 -25(3) . . . . ?
N3 Ni2 N4 C5 -3.0(18) . . . . ?
N1 Ni2 N4 C5 -176.7(18) . . . . ?
N5 Ni2 N4 C5 93.6(19) . . . . ?
N2 Ni2 N4 C5 -2(3) . . . . ?
O1 Ni2 N4 C5 -92.6(18) . . . . ?
N3 Ni2 N4 C3 -175.3(19) . . . . ?
N1 Ni2 N4 C3 11(2) . . . . ?
N5 Ni2 N4 C3 -78.6(19) . . . . ?
N2 Ni2 N4 C3 -174(2) . . . . ?
O1 Ni2 N4 C3 95.2(18) . . . . ?
Nb1 C19 N16 Ni1 -5(20) . . . . ?
N14 Ni1 N16 C19 -157(4) . . . . ?
N12 Ni1 N16 C19 23(4) . . . . ?
N15 Ni1 N16 C19 -78(4) . . . . ?
N13 Ni1 N16 C19 122(4) . . . . ?
N7 Ni1 N16 C19 47(10) 14_455 . . . ?
C34 N14 C30 C31 -1(4) . . . . ?
Ni1 N14 C30 C31 174.8(19) . . . . ?
C34 N14 C30 C29 175(2) . . . . ?
Ni1 N14 C30 C29 -9(3) . . . . ?
N13 C29 C30 N14 14(4) . . . . ?
C37 C29 C30 N14 -171(3) . . . . ?
N13 C29 C30 C31 -171(3) . . . . ?
C37 C29 C30 C31 4(5) . . . . ?
C35 N15 C24 C23 160(3) . . . . ?
Ni1 N15 C24 C23 -29(3) . . . . ?
C6 C38 N3 C9 -5(4) . . . . ?
C5 C38 N3 C9 -180(2) . . . . ?
C6 C38 N3 Ni2 -175.9(19) . . . . ?
C5 C38 N3 Ni2 10(3) . . . . ?
C8 C9 N3 C38 6(3) . . . . ?
C10 C9 N3 C38 -176(2) . . . . ?
C8 C9 N3 Ni2 176.1(15) . . . . ?
C10 C9 N3 Ni2 -5(2) . . . . ?
N1 Ni2 N3 C38 90(9) . . . . ?
N4 Ni2 N3 C38 -4.2(18) . . . . ?
N5 Ni2 N3 C38 -93.8(19) . . . . ?
N2 Ni2 N3 C38 176(2) . . . . ?
O1 Ni2 N3 C38 85.1(18) . . . . ?
N1 Ni2 N3 C9 -82(9) . . . . ?
N4 Ni2 N3 C9 -175.7(16) . . . . ?
N5 Ni2 N3 C9 94.7(16) . . . . ?
N2 Ni2 N3 C9 4.8(15) . . . . ?
O1 Ni2 N3 C9 -86.4(15) . . . . ?
N14 Ni1 N12 C26 122(18) . . . . ?
N15 Ni1 N12 C26 -155.4(19) . . . . ?
N13 Ni1 N12 C26 25(2) . . . . ?
N16 Ni1 N12 C26 116(2) . . . . ?
N7 Ni1 N12 C26 -61.5(19) 14_455 . . . ?
N14 Ni1 N12 C25 -109(18) . . . . ?
N15 Ni1 N12 C25 -27(2) . . . . ?
N13 Ni1 N12 C25 154(2) . . . . ?
N16 Ni1 N12 C25 -115(2) . . . . ?
N7 Ni1 N12 C25 67(2) 14_455 . . . ?
C37 C29 N13 C28 12(5) . . . . ?
C30 C29 N13 C28 -174(2) . . . . ?
C37 C29 N13 Ni1 174(2) . . . . ?
C30 C29 N13 Ni1 -11(3) . . . . ?
N14 Ni1 N13 C29 5(2) . . . . ?
N12 Ni1 N13 C29 -179(2) . . . . ?
N15 Ni1 N13 C29 3(4) . . . . ?
N16 Ni1 N13 C29 95(2) . . . . ?
N7 Ni1 N13 C29 -91(2) 14_455 . . . ?
N14 Ni1 N13 C28 167(2) . . . . ?
N12 Ni1 N13 C28 -17(2) . . . . ?
N15 Ni1 N13 C28 165(2) . . . . ?
N16 Ni1 N13 C28 -102(2) . . . . ?
N7 Ni1 N13 C28 72(2) 14_455 . . . ?
C30 N14 C34 C33 4(4) . . . . ?
Ni1 N14 C34 C33 -172.4(17) . . . . ?
C30 N14 C34 C35 177(2) . . . . ?
Ni1 N14 C34 C35 1(3) . . . . ?
C17 Nb1 C20 N9 6(20) . . . . ?
C22 Nb1 C20 N9 158(21) . . . . ?
C21 Nb1 C20 N9 -175(20) . . . . ?
C18 Nb1 C20 N9 29(21) . . . . ?
C15 Nb1 C20 N9 -126(20) . . . . ?
C19 Nb1 C20 N9 86(20) . . . . ?
C16 Nb1 C20 N9 -60(20) . . . . ?
N14 C34 C33 C32 -5(4) . . . . ?
C35 C34 C33 C32 -176(3) . . . . ?
N2 C12 C13 C14 -61(3) . . . . ?
C34 C33 C32 C31 4(4) . . . . ?
C20 Nb1 C17 N7 130(28) . . . . ?
C22 Nb1 C17 N7 91(28) . . . . ?
C21 Nb1 C17 N7 -49(29) . . . . ?
C18 Nb1 C17 N7 -36(28) . . . . ?
C15 Nb1 C17 N7 -170(28) . . . . ?
C19 Nb1 C17 N7 41(28) . . . . ?
C16 Nb1 C17 N7 -115(28) . . . . ?
N3 C9 C8 C7 -4(3) . . . . ?
C10 C9 C8 C7 178(2) . . . . ?
C20 Nb1 C21 N10 -149(48) . . . . ?
C17 Nb1 C21 N10 30(49) . . . . ?
C22 Nb1 C21 N10 -122(49) . . . . ?
C18 Nb1 C21 N10 17(48) . . . . ?
C15 Nb1 C21 N10 163(49) . . . . ?
C19 Nb1 C21 N10 -54(49) . . . . ?
C16 Nb1 C21 N10 91(49) . . . . ?
C33 C32 C31 C30 -1(4) . . . . ?
N14 C30 C31 C32 0(4) . . . . ?
C29 C30 C31 C32 -175(3) . . . . ?
N15 C24 C23 C25 61(3) . . . . ?
C26 N12 C25 C23 -176(2) . . . . ?
Ni1 N12 C25 C23 53(3) . . . . ?
C24 C23 C25 N12 -74(3) . . . . ?
C20 Nb1 C18 N6 129(31) . . . . ?
C17 Nb1 C18 N6 152(31) . . . . ?
C22 Nb1 C18 N6 16(32) . . . . ?
C21 Nb1 C18 N6 -37(31) . . . . ?
C15 Nb1 C18 N6 -87(31) . . . . ?
C19 Nb1 C18 N6 69(31) . . . . ?
C16 Nb1 C18 N6 -131(31) . . . . ?
C3 N4 C5 C38 -179(2) . . . . ?
Ni2 N4 C5 C38 9(3) . . . . ?
C3 N4 C5 C4 -2(4) . . . . ?
Ni2 N4 C5 C4 -174.3(19) . . . . ?
N3 C38 C5 N4 -12(3) . . . . ?
C6 C38 C5 N4 174(3) . . . . ?
N3 C38 C5 C4 170(2) . . . . ?
C6 C38 C5 C4 -3(4) . . . . ?
N4 C3 C2 C1 58(3) . . . . ?
C1 N1 C14 C13 176(2) . . . . ?
Ni2 N1 C14 C13 -53(3) . . . . ?
C12 C13 C14 N1 78(3) . . . . ?
Nb1 C17 N7 Ni1 27(40) . . . 15 ?
C25 N12 C26 C27 176(2) . . . . ?
Ni1 N12 C26 C27 -52(3) . . . . ?
C28 C27 C26 N12 80(3) . . . . ?
C24 N15 C35 C34 170(2) . . . . ?
Ni1 N15 C35 C34 -2(3) . . . . ?
C24 N15 C35 C36 -7(4) . . . . ?
Ni1 N15 C35 C36 -178.9(19) . . . . ?
N14 C34 C35 N15 1(3) . . . . ?
C33 C34 C35 N15 173(3) . . . . ?
N14 C34 C35 C36 178(2) . . . . ?
C33 C34 C35 C36 -10(4) . . . . ?
C20 Nb1 C16 N8 -33(48) . . . . ?
C17 Nb1 C16 N8 -97(48) . . . . ?
C22 Nb1 C16 N8 52(48) . . . . ?
C21 Nb1 C16 N8 116(48) . . . . ?
C18 Nb1 C16 N8 -175(100) . . . . ?
C15 Nb1 C16 N8 36(47) . . . . ?
C19 Nb1 C16 N8 -141(47) . . . . ?
N3 C38 C6 C7 3(4) . . . . ?
C5 C38 C6 C7 177(3) . . . . ?
C20 Nb1 C22 N11 39(74) . . . . ?
C17 Nb1 C22 N11 77(74) . . . . ?
C21 Nb1 C22 N11 -126(74) . . . . ?
C18 Nb1 C22 N11 -176(100) . . . . ?
C15 Nb1 C22 N11 -42(74) . . . . ?
C19 Nb1 C22 N11 129(74) . . . . ?
C16 Nb1 C22 N11 -58(75) . . . . ?
C29 N13 C28 C27 -167(3) . . . . ?
Ni1 N13 C28 C27 33(3) . . . . ?
C26 C27 C28 N13 -65(3) . . . . ?
C14 N1 C1 C2 -177(2) . . . . ?
Ni2 N1 C1 C2 51(3) . . . . ?
C3 C2 C1 N1 -76(3) . . . . ?
C38 C6 C7 C8 -2(4) . . . . ?
C9 C8 C7 C6 2(4) . . . . ?
